data_7046248
loop_
_publ_author_name
'Medishetty, Raghavender'
'Zhang, Zongji'
'Sadlo, Alexander'
'Cwik, Stefan'
'Peeters, Daniel'
'Henke, Sebastian'
'Mangayarkarasi, Nagarathinam'
'Devi, Anjana'

_publ_section_title
;
 Fabrication of zinc-dicarboxylate- and
 zinc-pyrazolate-carboxylate-framework thin films through vapour-solid
 deposition.
;
_journal_issue 40
_journal_name_full 'Dalton transactions (Cambridge, England : 2003)'
_journal_page_first 14179
_journal_page_last 14183
_journal_paper_doi 10.1039/c8dt00352a
_journal_volume 47
_journal_year 2018
_chemical_formula_moiety '0.25(C128 H64 O64 Zn12), 1.4(H2 O), 2(C2 H8 N)'
_chemical_formula_sum 'C36 H34.8 N2 O17.4 Zn3'
_chemical_formula_weight 969.97
_space_group_crystal_system monoclinic
_space_group_IT_number 15
_space_group_name_Hall '-C 2yc'
_space_group_name_H-M_alt 'C 1 2/c 1'
_symmetry_space_group_name_Hall '-C 2yc'
_symmetry_space_group_name_H-M 'C 1 2/c 1'
_atom_sites_solution_hydrogens mixed
_audit_block_doi 10.5517/ccdc.csd.cc1m3mfs
_audit_creation_date 2018-04-23
_audit_creation_method
;
Olex2 1.2
(compiled 2018.04.18 svn.r3501 for OlexSys, GUI svn.r5488)
;
_audit_update_record
;
2018-04-23 deposited with the CCDC.
2018-05-03 downloaded from the CCDC.
;
_cell_angle_alpha 90
_cell_angle_beta 94.9516(18)
_cell_angle_gamma 90
_cell_formula_units_Z 4
_cell_length_a 33.1191(7)
_cell_length_b 9.72325(14)
_cell_length_c 18.2372(3)
_cell_measurement_reflns_used 33918
_cell_measurement_temperature 112(3)
_cell_measurement_theta_max 76.2330
_cell_measurement_theta_min 4.7090
_cell_volume 5850.92(18)
_computing_cell_refinement
;
CrysAlisPro, Agilent Technologies,
Version 1.171.37.35 (release 13-08-2014 CrysAlis171 .NET)
(compiled Aug 13 2014,18:06:01)
;
_computing_data_collection
;
CrysAlisPro, Agilent Technologies,
Version 1.171.37.35 (release 13-08-2014 CrysAlis171 .NET)
(compiled Aug 13 2014,18:06:01)
;
_computing_data_reduction
;
CrysAlisPro, Agilent Technologies,
Version 1.171.37.35 (release 13-08-2014 CrysAlis171 .NET)
(compiled Aug 13 2014,18:06:01)
;
_computing_molecular_graphics 'Olex2 (Dolomanov et al., 2009)'
_computing_publication_material 'Olex2 (Dolomanov et al., 2009)'
_computing_structure_refinement 'ShelXL (Sheldrick, 2015)'
_computing_structure_solution
;
Superflip (Palatinus & Chapuis, 2007;Palatinus & van der Lee, 2008;
Palatinus et al., 2012)
;
_diffrn_ambient_environment N~2~
_diffrn_ambient_temperature 112(3)
_diffrn_detector 'CCD plate'
_diffrn_detector_area_resol_mean 10.4372
_diffrn_detector_type Atlas
_diffrn_measured_fraction_theta_full 0.999
_diffrn_measured_fraction_theta_max 0.990
_diffrn_measurement_details
;
#__ type_ start__ end____ width___ exp.time_
  1 omega  -68.00   35.00   1.0000    4.1150
omega____ theta____ kappa____ phi______ frames
    -      -41.2302   38.0000  120.0000 103

#__ type_ start__ end____ width___ exp.time_
  2 omega -115.00  -12.00   1.0000    4.1150
omega____ theta____ kappa____ phi______ frames
    -      -41.2302  -57.0000  -30.0000 103

#__ type_ start__ end____ width___ exp.time_
  3 omega -124.00  -79.00   1.0000    4.1150
omega____ theta____ kappa____ phi______ frames
    -      -41.2302  -99.0000   30.0000 45

#__ type_ start__ end____ width___ exp.time_
  4 omega    2.00   99.00   1.0000    4.1150
omega____ theta____ kappa____ phi______ frames
    -       41.2302 -125.0000 -180.0000 97

#__ type_ start__ end____ width___ exp.time_
  5 omega    2.00   99.00   1.0000    4.1150
omega____ theta____ kappa____ phi______ frames
    -       41.2302 -125.0000  -30.0000 97

#__ type_ start__ end____ width___ exp.time_
  6 omega  -33.00   71.00   1.0000    4.1150
omega____ theta____ kappa____ phi______ frames
    -       41.2302  -57.0000 -150.0000 104

#__ type_ start__ end____ width___ exp.time_
  7 omega   35.00   69.00   1.0000   16.4550
omega____ theta____ kappa____ phi______ frames
    -      113.0000  -30.0000  120.0000 34

#__ type_ start__ end____ width___ exp.time_
  8 omega   83.00  158.00   1.0000   16.4550
omega____ theta____ kappa____ phi______ frames
    -      113.0000   61.0000   90.0000 75

#__ type_ start__ end____ width___ exp.time_
  9 omega   35.00  150.00   1.0000   16.4550
omega____ theta____ kappa____ phi______ frames
    -      113.0000  178.0000 -120.0000 115

#__ type_ start__ end____ width___ exp.time_
 10 omega   35.00  116.00   1.0000   16.4550
omega____ theta____ kappa____ phi______ frames
    -      113.0000 -111.0000 -150.0000 81

#__ type_ start__ end____ width___ exp.time_
 11 omega   35.00   69.00   1.0000   16.4550
omega____ theta____ kappa____ phi______ frames
    -      113.0000  -30.0000  -60.0000 34

#__ type_ start__ end____ width___ exp.time_
 12 omega   30.00  110.00   1.0000   16.4550
omega____ theta____ kappa____ phi______ frames
    -      113.0000  -97.0000  -71.0000 80

#__ type_ start__ end____ width___ exp.time_
 13 omega   38.00   77.00   1.0000   16.4550
omega____ theta____ kappa____ phi______ frames
    -      113.0000  -45.0000  -90.0000 39

#__ type_ start__ end____ width___ exp.time_
 14 omega   35.00   69.00   1.0000   16.4550
omega____ theta____ kappa____ phi______ frames
    -      113.0000  -30.0000   90.0000 34

#__ type_ start__ end____ width___ exp.time_
 15 omega   35.00  116.00   1.0000   16.4550
omega____ theta____ kappa____ phi______ frames
    -      113.0000 -111.0000   90.0000 81

#__ type_ start__ end____ width___ exp.time_
 16 omega   34.00  147.00   1.0000   16.4550
omega____ theta____ kappa____ phi______ frames
    -      113.0000  -77.0000 -120.0000 113

#__ type_ start__ end____ width___ exp.time_
 17 omega   35.00  116.00   1.0000   16.4550
omega____ theta____ kappa____ phi______ frames
    -      113.0000 -111.0000   30.0000 81

#__ type_ start__ end____ width___ exp.time_
 18 omega   35.00  116.00   1.0000   16.4550
omega____ theta____ kappa____ phi______ frames
    -      113.0000 -111.0000 -120.0000 81

#__ type_ start__ end____ width___ exp.time_
 19 omega   82.00  158.00   1.0000   16.4550
omega____ theta____ kappa____ phi______ frames
    -      113.0000   30.0000   60.0000 76

#__ type_ start__ end____ width___ exp.time_
 20 omega   30.00  158.00   1.0000   16.4550
omega____ theta____ kappa____ phi______ frames
    -      113.0000  -15.0000   30.0000 128

#__ type_ start__ end____ width___ exp.time_
 21 omega   39.00  143.00   1.0000   16.4550
omega____ theta____ kappa____ phi______ frames
    -      113.0000  -61.0000    0.0000 104

#__ type_ start__ end____ width___ exp.time_
 22 omega   35.00   69.00   1.0000   16.4550
omega____ theta____ kappa____ phi______ frames
    -      113.0000  -30.0000 -120.0000 34

#__ type_ start__ end____ width___ exp.time_
 23 omega   35.00   69.00   1.0000   16.4550
omega____ theta____ kappa____ phi______ frames
    -      113.0000  -30.0000 -180.0000 34

#__ type_ start__ end____ width___ exp.time_
 24 omega   30.00  158.00   1.0000   16.4550
omega____ theta____ kappa____ phi______ frames
    -      113.0000  -15.0000  150.0000 128

#__ type_ start__ end____ width___ exp.time_
 25 omega -120.00   -8.00   1.0000    4.1150
omega____ theta____ kappa____ phi______ frames
    -      -41.2302  -77.0000  -30.0000 112

#__ type_ start__ end____ width___ exp.time_
 26 omega -115.00  -12.00   1.0000    4.1150
omega____ theta____ kappa____ phi______ frames
    -      -41.2302  -57.0000  150.0000 103

#__ type_ start__ end____ width___ exp.time_
 27 omega -120.00   -8.00   1.0000    4.1150
omega____ theta____ kappa____ phi______ frames
    -      -41.2302  -77.0000  120.0000 112

#__ type_ start__ end____ width___ exp.time_
 28 omega  -68.00   35.00   1.0000    4.1150
omega____ theta____ kappa____ phi______ frames
    -      -41.2302   38.0000   60.0000 103

#__ type_ start__ end____ width___ exp.time_
 29 omega -115.00  -12.00   1.0000    4.1150
omega____ theta____ kappa____ phi______ frames
    -      -41.2302  -57.0000 -120.0000 103

#__ type_ start__ end____ width___ exp.time_
 30 omega -124.00  -79.00   1.0000    4.1150
omega____ theta____ kappa____ phi______ frames
    -      -41.2302  -99.0000 -150.0000 45

#__ type_ start__ end____ width___ exp.time_
 31 omega -115.00  -12.00   1.0000    4.1150
omega____ theta____ kappa____ phi______ frames
    -      -41.2302  -57.0000   60.0000 103

#__ type_ start__ end____ width___ exp.time_
 32 omega -120.00   -8.00   1.0000    4.1150
omega____ theta____ kappa____ phi______ frames
    -      -41.2302  -77.0000 -150.0000 112

#__ type_ start__ end____ width___ exp.time_
 33 omega   83.00  158.00   1.0000   16.4550
omega____ theta____ kappa____ phi______ frames
    -      113.0000   61.0000  120.0000 75

#__ type_ start__ end____ width___ exp.time_
 34 omega   79.00  158.00   1.0000   16.4550
omega____ theta____ kappa____ phi______ frames
    -      113.0000   77.0000   60.0000 79

#__ type_ start__ end____ width___ exp.time_
 35 omega   79.00  158.00   1.0000   16.4550
omega____ theta____ kappa____ phi______ frames
    -      113.0000   77.0000  -30.0000 79

#__ type_ start__ end____ width___ exp.time_
 36 omega   83.00  158.00   1.0000   16.4550
omega____ theta____ kappa____ phi______ frames
    -      113.0000   61.0000 -180.0000 75

#__ type_ start__ end____ width___ exp.time_
 37 omega   82.00  158.00   1.0000   16.4550
omega____ theta____ kappa____ phi______ frames
    -      113.0000   30.0000  -60.0000 76

#__ type_ start__ end____ width___ exp.time_
 38 omega   79.00  158.00   1.0000   16.4550
omega____ theta____ kappa____ phi______ frames
    -      113.0000   77.0000  -60.0000 79

#__ type_ start__ end____ width___ exp.time_
 39 omega   83.00  158.00   1.0000   16.4550
omega____ theta____ kappa____ phi______ frames
    -      113.0000   61.0000 -150.0000 75

#__ type_ start__ end____ width___ exp.time_
 40 omega   82.00  158.00   1.0000   16.4550
omega____ theta____ kappa____ phi______ frames
    -      113.0000   30.0000 -180.0000 76

#__ type_ start__ end____ width___ exp.time_
 41 omega   79.00  158.00   1.0000   16.4550
omega____ theta____ kappa____ phi______ frames
    -      113.0000   77.0000  -90.0000 79

#__ type_ start__ end____ width___ exp.time_
 42 omega   83.00  158.00   1.0000   16.4550
omega____ theta____ kappa____ phi______ frames
    -      113.0000   61.0000    0.0000 75

#__ type_ start__ end____ width___ exp.time_
 43 omega   82.00  158.00   1.0000   16.4550
omega____ theta____ kappa____ phi______ frames
    -      113.0000   30.0000 -120.0000 76

#__ type_ start__ end____ width___ exp.time_
 44 omega   79.00  158.00   1.0000   16.4550
omega____ theta____ kappa____ phi______ frames
    -      113.0000   77.0000  150.0000 79

#__ type_ start__ end____ width___ exp.time_
 45 omega   79.00  158.00   1.0000   16.4550
omega____ theta____ kappa____ phi______ frames
    -      113.0000   77.0000   30.0000 79

#__ type_ start__ end____ width___ exp.time_
 46 omega   79.00  158.00   1.0000   16.4550
omega____ theta____ kappa____ phi______ frames
    -      113.0000   77.0000   90.0000 79

#__ type_ start__ end____ width___ exp.time_
 47 omega   83.00  158.00   1.0000   16.4550
omega____ theta____ kappa____ phi______ frames
    -      113.0000   61.0000   60.0000 75

#__ type_ start__ end____ width___ exp.time_
 48 omega   83.00  158.00   1.0000   16.4550
omega____ theta____ kappa____ phi______ frames
    -      113.0000   61.0000 -120.0000 75

#__ type_ start__ end____ width___ exp.time_
 49 omega -120.00   -8.00   1.0000    4.1150
omega____ theta____ kappa____ phi______ frames
    -      -41.2302  -77.0000 -120.0000 112

#__ type_ start__ end____ width___ exp.time_
 50 omega -117.00  -15.00   1.0000    4.1150
omega____ theta____ kappa____ phi______ frames
    -      -41.2302  -38.0000    0.0000 102

#__ type_ start__ end____ width___ exp.time_
 51 omega -120.00   -8.00   1.0000    4.1150
omega____ theta____ kappa____ phi______ frames
    -      -41.2302  -77.0000  -60.0000 112

#__ type_ start__ end____ width___ exp.time_
 52 omega -120.00   -8.00   1.0000    4.1150
omega____ theta____ kappa____ phi______ frames
    -      -41.2302  -77.0000   60.0000 112

#__ type_ start__ end____ width___ exp.time_
 53 omega -120.00   -8.00   1.0000    4.1150
omega____ theta____ kappa____ phi______ frames
    -      -41.2302  -77.0000    0.0000 112

#__ type_ start__ end____ width___ exp.time_
 54 omega -120.00   -8.00   1.0000    4.1150
omega____ theta____ kappa____ phi______ frames
    -      -41.2302  -77.0000   90.0000 112

#__ type_ start__ end____ width___ exp.time_
 55 omega -117.00  -15.00   1.0000    4.1150
omega____ theta____ kappa____ phi______ frames
    -      -41.2302  -38.0000   60.0000 102

#__ type_ start__ end____ width___ exp.time_
 56 omega   -5.00  123.00   1.0000    4.1150
omega____ theta____ kappa____ phi______ frames
    -       41.2302   19.0000  -90.0000 128

#__ type_ start__ end____ width___ exp.time_
 57 omega   83.00  158.00   1.0000   16.4550
omega____ theta____ kappa____ phi______ frames
    -      113.0000   61.0000  -30.0000 75

#__ type_ start__ end____ width___ exp.time_
 58 omega   79.00  158.00   1.0000   16.4550
omega____ theta____ kappa____ phi______ frames
    -      113.0000   77.0000  120.0000 79
;
_diffrn_measurement_device 'four-circle diffractometer'
_diffrn_measurement_device_type 'SuperNova, Single source at offset, Atlas'
_diffrn_measurement_method '\w scans'
_diffrn_orient_matrix_UB_11 -0.0222297000
_diffrn_orient_matrix_UB_12 0.1392726000
_diffrn_orient_matrix_UB_13 -0.0064696000
_diffrn_orient_matrix_UB_21 -0.0384641000
_diffrn_orient_matrix_UB_22 -0.0683187000
_diffrn_orient_matrix_UB_23 0.0249884000
_diffrn_orient_matrix_UB_31 0.0143334000
_diffrn_orient_matrix_UB_32 0.0322978000
_diffrn_orient_matrix_UB_33 0.0807727000
_diffrn_radiation_monochromator mirror
_diffrn_radiation_probe x-ray
_diffrn_radiation_type CuK\a
_diffrn_radiation_wavelength 1.54184
_diffrn_reflns_av_R_equivalents 0.0709
_diffrn_reflns_av_unetI/netI 0.0224
_diffrn_reflns_Laue_measured_fraction_full 0.999
_diffrn_reflns_Laue_measured_fraction_max 0.990
_diffrn_reflns_limit_h_max 41
_diffrn_reflns_limit_h_min -41
_diffrn_reflns_limit_k_max 12
_diffrn_reflns_limit_k_min -12
_diffrn_reflns_limit_l_max 22
_diffrn_reflns_limit_l_min -21
_diffrn_reflns_number 63898
_diffrn_reflns_point_group_measured_fraction_full 0.999
_diffrn_reflns_point_group_measured_fraction_max 0.990
_diffrn_reflns_theta_full 67.684
_diffrn_reflns_theta_max 76.817
_diffrn_reflns_theta_min 4.741
_diffrn_source 'sealed X-ray tube'
_diffrn_source_type 'SuperNova (Cu) X-ray Source'
_exptl_absorpt_coefficient_mu 1.898
_exptl_absorpt_correction_T_max 0.969
_exptl_absorpt_correction_T_min 0.931
_exptl_absorpt_correction_type gaussian
_exptl_absorpt_process_details
;
CrysAlisPro, Agilent Technologies,
Version 1.171.37.35 (release 13-08-2014 CrysAlis171 .NET)
(compiled Aug 13 2014,18:06:01)
Numerical absorption correction based on gaussian integration over
            a multifaceted crystal model
Empirical absorption correction using spherical harmonics,
 implemented in SCALE3 ABSPACK scaling algorithm.
;
_exptl_crystal_colour colourless
_exptl_crystal_colour_primary colourless
_exptl_crystal_density_diffrn 1.101
_exptl_crystal_description prism
_exptl_crystal_F_000 1976
_exptl_crystal_recrystallization_method 'solvothermal synthesis'
_exptl_crystal_size_max 0.1918
_exptl_crystal_size_mid 0.1861
_exptl_crystal_size_min 0.0844
_refine_diff_density_max 1.018
_refine_diff_density_min -0.932
_refine_diff_density_rms 0.071
_refine_ls_extinction_method none
_refine_ls_goodness_of_fit_ref 1.087
_refine_ls_hydrogen_treatment constr
_refine_ls_matrix_type full
_refine_ls_number_parameters 302
_refine_ls_number_reflns 6107
_refine_ls_number_restraints 35
_refine_ls_restrained_S_all 1.089
_refine_ls_R_factor_all 0.0412
_refine_ls_R_factor_gt 0.0402
_refine_ls_shift/su_max 0.002
_refine_ls_shift/su_mean 0.000
_refine_ls_structure_factor_coef Fsqd
_refine_ls_weighting_details 'w=1/[\s^2^(Fo^2^)+(0.0742P)^2^+5.5339P] where P=(Fo^2^+2Fc^2^)/3'
_refine_ls_weighting_scheme calc
_refine_ls_wR_factor_gt 0.1155
_refine_ls_wR_factor_ref 0.1166
_reflns_Friedel_coverage 0.000
_reflns_number_gt 5830
_reflns_number_total 6107
_reflns_threshold_expression 'I > 2\s(I)'
_cod_data_source_file c8dt00352a2.cif
_cod_data_source_block mr_zzj_24_red_abs
_cod_depositor_comments 'Adding full bibliography for 7046248.cif.'
_cod_original_cell_volume 5850.94(18)
_cod_original_formula_sum 'C36 H34.80 N2 O17.40 Zn3'
_cod_database_code 7046248
_shelx_shelxl_version_number 2018/3
_chemical_oxdiff_formula 'Zn3 C39 H46 N4 O18'
_shelx_space_group_comment
;
The symmetry employed for this shelxl refinement is uniquely defined
by the following loop, which should always be used as a source of
symmetry information in preference to the above space-group names.
They are only intended as comments.
;
_reflns_odcompleteness_completeness 99.96
_reflns_odcompleteness_iscentric 1
_reflns_odcompleteness_theta 66.97
_olex2_refinement_description
;
1. Fixed Uiso
 At 1.2 times of:
  All C(H) groups, All N(H,H) groups
 At 1.5 times of:
  All C(H,H,H) groups, All O(H,H) groups
2. Restrained distances
 C1A-C2A
 2.5 with sigma of 0.01
 C1B-C2B
 2.5 with sigma of 0.01
 C1A-C2A \\sim C1B-C2B
 with sigma of 0.04
 N1A-C1A \\sim N1B-C1B
 with sigma of 0.02
 N1A-C2A \\sim N1B-C2B
 with sigma of 0.02
3. Uiso/Uaniso restraints and constraints
N1A \\sim N1B: within 2A with sigma of 0.01 and sigma for terminal atoms of 0.02
Uanis(C2B) \\sim Ueq: with sigma of 0.005 and sigma for terminal atoms of 0.01
4. Rigid body (RIGU) restrains
 N1A, C1A, C2A
 with sigma for 1-2 distances of 0.001 and sigma for 1-3 distances of 0.001
 N1B, C1B, C2B
 with sigma for 1-2 distances of 0.001 and sigma for 1-3 distances of 0.001
5. Others
 Fixed Sof: O1W(0.7) H1WA(0.7) H1WB(0.7) N1A(0.7) H1AA(0.7) H1AB(0.7) N1B(0.3)
 H1BA(0.3) H1BB(0.3) C1A(0.7) H1AC(0.7) H1AD(0.7) H1AE(0.7) C1B(0.3) H1BC(0.3)
 H1BD(0.3) H1BE(0.3) C2A(0.7) H2AA(0.7) H2AB(0.7) H2AC(0.7) C2B(0.3) H2BA(0.3)
 H2BB(0.3) H2BC(0.3)
6.a Free rotating group:
 O1W(H1WA,H1WB)
6.b Secondary CH2 refined with riding coordinates:
 N1A(H1AA,H1AB), N1B(H1BA,H1BB)
6.c Aromatic/amide H refined with riding coordinates:
 C3(H3), C4(H4), C6(H6), C7(H7), C11(H11), C12(H12), C15(H15), C16(H16)
6.d Idealised Me refined as rotating group:
 C1A(H1AC,H1AD,H1AE), C1B(H1BC,H1BD,H1BE), C2A(H2AA,H2AB,H2AC), C2B(H2BA,H2BB,
 H2BC)
;
_olex2_submission_special_instructions 'No special instructions were received'

loop_
_space_group_symop_operation_xyz
'x, y, z'
'-x, y, -z+1/2'
'x+1/2, y+1/2, z'
'-x+1/2, y+1/2, -z+1/2'
'-x, -y, -z'
'x, -y, z-1/2'
'-x+1/2, -y+1/2, -z'
'x+1/2, -y+1/2, z-1/2'

loop_
_atom_site_label
_atom_site_type_symbol
_atom_site_fract_x
_atom_site_fract_y
_atom_site_fract_z
_atom_site_U_iso_or_equiv
_atom_site_adp_type
_atom_site_occupancy
_atom_site_site_symmetry_order
_atom_site_calc_flag
_atom_site_refinement_flags_posn
_atom_site_refinement_flags_adp
_atom_site_refinement_flags_occupancy
_atom_site_disorder_assembly
_atom_site_disorder_group
Zn1 Zn 0.65274(2) 0.20035(2) 0.47952(2) 0.02262(10) Uani 1 1 d . . . . .
Zn2 Zn 0.750000 0.250000 0.500000 0.01964(10) Uani 1 2 d S T P . .
O1 O 0.65953(4) 0.32171(14) 0.39589(8) 0.0298(3) Uani 1 1 d . . . . .
O2 O 0.72729(4) 0.30787(13) 0.39692(7) 0.0264(3) Uani 1 1 d . . . . .
O3 O 0.70255(4) 0.09071(12) 0.50387(7) 0.0256(3) Uani 1 1 d . . . . .
O4 O 0.67558(5) -0.01722(15) 0.40384(10) 0.0439(4) Uani 1 1 d . . . . .
O5 O 0.59599(4) 0.14937(17) 0.45728(9) 0.0399(3) Uani 1 1 d . . . . .
O6 O 0.60976(5) 0.0154(2) 0.55467(10) 0.0535(5) Uani 1 1 d . . . . .
O7 O 0.71551(4) 0.61298(12) 0.05193(7) 0.0258(3) Uani 1 1 d . . . . .
O8 O 0.65286(4) 0.68607(14) 0.06936(8) 0.0307(3) Uani 1 1 d . . . . .
C1 C 0.69305(5) 0.34261(18) 0.36895(10) 0.0252(3) Uani 1 1 d . . . . .
C2 C 0.69085(6) 0.41528(19) 0.29637(10) 0.0274(4) Uani 1 1 d . . . . .
C3 C 0.65416(6) 0.4670(2) 0.26504(12) 0.0352(4) Uani 1 1 d . . . . .
H3 H 0.630873 0.457563 0.289665 0.042 Uiso 1 1 calc R . . . .
C4 C 0.65216(6) 0.5320(2) 0.19764(11) 0.0346(4) Uani 1 1 d . . . . .
H4 H 0.627564 0.566415 0.176945 0.042 Uiso 1 1 calc R . . . .
C5 C 0.68704(6) 0.54635(19) 0.16043(10) 0.0275(4) Uani 1 1 d . . . . .
C6 C 0.72370(6) 0.4940(2) 0.19125(11) 0.0298(4) Uani 1 1 d . . . . .
H6 H 0.746906 0.502386 0.166305 0.036 Uiso 1 1 calc R . . . .
C7 C 0.72565(6) 0.4294(2) 0.25890(11) 0.0306(4) Uani 1 1 d . . . . .
H7 H 0.750266 0.395222 0.279618 0.037 Uiso 1 1 calc R . . . .
C8 C 0.68522(5) 0.62060(18) 0.08823(10) 0.0252(3) Uani 1 1 d . . . . .
C9 C 0.69991(6) -0.01467(18) 0.45930(11) 0.0289(4) Uani 1 1 d . . . . .
C10 C 0.72642(6) -0.13542(17) 0.48040(11) 0.0270(4) Uani 1 1 d . . . . .
C11 C 0.74967(6) -0.13800(18) 0.54741(11) 0.0284(4) Uani 1 1 d . . . . .
H11 H 0.749438 -0.063088 0.579079 0.034 Uiso 1 1 calc R . . . .
C12 C 0.72672(6) -0.24782(18) 0.43274(12) 0.0306(4) Uani 1 1 d . . . . .
H12 H 0.711144 -0.246130 0.387812 0.037 Uiso 1 1 calc R . . . .
C13 C 0.58545(7) 0.0663(3) 0.50605(13) 0.0427(5) Uani 1 1 d . . . . .
C14 C 0.54119(7) 0.0311(3) 0.50213(15) 0.0486(6) Uani 1 1 d . . . . .
C15 C 0.52756(8) -0.0649(4) 0.55073(18) 0.0637(8) Uani 1 1 d . . . . .
H15 H 0.545801 -0.108527 0.584735 0.076 Uiso 1 1 calc R . . . .
C16 C 0.51380(8) 0.0955(4) 0.45190(17) 0.0635(8) Uani 1 1 d . . . . .
H16 H 0.522977 0.159806 0.419462 0.076 Uiso 1 1 calc R . . . .
O1W O 0.58395(17) 0.1443(11) 0.2936(3) 0.163(3) Uani 0.7 1 d . . . A 1
H1WA H 0.572081 0.161124 0.332133 0.244 Uiso 0.7 1 d G . . A 1
H1WB H 0.568765 0.168837 0.255833 0.244 Uiso 0.7 1 d G . . A 1
N1A N 0.6355(2) 0.0310(6) 0.1998(4) 0.0573(12) Uani 0.7 1 d D U . B 1
H1AA H 0.621121 0.028192 0.156266 0.069 Uiso 0.7 1 calc R . . B 1
H1AB H 0.620737 0.076242 0.230480 0.069 Uiso 0.7 1 calc R . . B 1
N1B N 0.6262(5) 0.0161(17) 0.2052(12) 0.072(4) Uani 0.3 1 d D U . C 2
H1BA H 0.638825 0.071670 0.175844 0.086 Uiso 0.3 1 calc R . . C 2
H1BB H 0.605426 -0.020546 0.177837 0.086 Uiso 0.3 1 calc R . . C 2
C1A C 0.67114(13) 0.1087(5) 0.1917(3) 0.0708(12) Uani 0.7 1 d D U . B 1
H1AC H 0.687040 0.063586 0.157252 0.106 Uiso 0.7 1 calc GR . . B 1
H1AD H 0.686667 0.115933 0.238494 0.106 Uiso 0.7 1 calc GR . . B 1
H1AE H 0.663809 0.198968 0.173927 0.106 Uiso 0.7 1 calc GR . . B 1
C1B C 0.6095(4) 0.1010(14) 0.2578(8) 0.081(3) Uani 0.3 1 d D U . C 2
H1BC H 0.595094 0.175742 0.233259 0.121 Uiso 0.3 1 calc GR . . C 2
H1BD H 0.630922 0.136738 0.291362 0.121 Uiso 0.3 1 calc GR . . C 2
H1BE H 0.591254 0.048006 0.284647 0.121 Uiso 0.3 1 calc GR . . C 2
C2A C 0.6407(3) -0.1136(6) 0.2273(5) 0.086(2) Uani 0.7 1 d D U . B 1
H2AA H 0.655656 -0.165634 0.193939 0.128 Uiso 0.7 1 calc GR . . B 1
H2AB H 0.614632 -0.154964 0.230496 0.128 Uiso 0.7 1 calc GR . . B 1
H2AC H 0.655342 -0.113024 0.275143 0.128 Uiso 0.7 1 calc GR . . B 1
C2B C 0.6541(7) -0.0958(19) 0.2254(16) 0.101(7) Uani 0.3 1 d D U . C 2
H2BA H 0.644919 -0.177996 0.199959 0.151 Uiso 0.3 1 calc GR . . C 2
H2BB H 0.655165 -0.110992 0.277521 0.151 Uiso 0.3 1 calc GR . . C 2
H2BC H 0.680642 -0.072373 0.211941 0.151 Uiso 0.3 1 calc GR . . C 2

loop_
_atom_site_aniso_label
_atom_site_aniso_U_11
_atom_site_aniso_U_22
_atom_site_aniso_U_33
_atom_site_aniso_U_23
_atom_site_aniso_U_13
_atom_site_aniso_U_12
Zn1 0.02279(15) 0.02104(15) 0.02451(15) 0.00015(8) 0.00487(10) -0.00393(8)
Zn2 0.02185(17) 0.01604(18) 0.02158(18) -0.00092(11) 0.00498(12) -0.00107(11)
O1 0.0278(6) 0.0343(6) 0.0280(7) 0.0070(5) 0.0063(5) -0.0030(5)
O2 0.0288(6) 0.0267(6) 0.0240(6) 0.0022(5) 0.0043(5) -0.0018(5)
O3 0.0269(6) 0.0169(5) 0.0339(6) -0.0019(5) 0.0085(5) -0.0031(5)
O4 0.0508(9) 0.0244(7) 0.0530(9) -0.0065(6) -0.0154(7) 0.0033(6)
O5 0.0308(7) 0.0468(9) 0.0427(8) -0.0012(7) 0.0061(6) -0.0147(6)
O6 0.0334(8) 0.0680(12) 0.0577(11) 0.0125(9) -0.0035(7) -0.0152(8)
O7 0.0298(6) 0.0196(5) 0.0290(6) 0.0038(5) 0.0091(5) 0.0008(5)
O8 0.0282(7) 0.0338(7) 0.0309(7) 0.0085(5) 0.0079(5) 0.0046(5)
C1 0.0283(8) 0.0215(8) 0.0257(8) -0.0002(7) 0.0026(7) -0.0018(6)
C2 0.0278(8) 0.0281(8) 0.0267(9) 0.0044(7) 0.0051(7) -0.0034(7)
C3 0.0272(9) 0.0439(11) 0.0354(10) 0.0116(9) 0.0082(8) 0.0015(8)
C4 0.0258(9) 0.0453(11) 0.0334(10) 0.0134(9) 0.0060(7) 0.0033(8)
C5 0.0291(9) 0.0254(8) 0.0285(9) 0.0032(7) 0.0060(7) -0.0008(7)
C6 0.0266(8) 0.0338(9) 0.0301(9) 0.0058(7) 0.0084(7) 0.0004(7)
C7 0.0256(8) 0.0347(9) 0.0317(9) 0.0067(8) 0.0043(7) 0.0024(7)
C8 0.0260(8) 0.0219(7) 0.0285(9) 0.0023(7) 0.0074(7) -0.0029(6)
C9 0.0309(9) 0.0192(8) 0.0364(10) -0.0018(7) 0.0026(7) -0.0038(7)
C10 0.0307(9) 0.0160(7) 0.0350(10) -0.0010(7) 0.0066(7) -0.0035(6)
C11 0.0362(9) 0.0168(7) 0.0325(10) -0.0035(6) 0.0046(8) -0.0027(7)
C12 0.0376(10) 0.0215(9) 0.0323(10) -0.0028(7) 0.0005(8) -0.0020(7)
C13 0.0332(10) 0.0481(12) 0.0464(12) 0.0012(10) 0.0013(9) -0.0144(9)
C14 0.0325(10) 0.0580(15) 0.0546(14) 0.0107(12) -0.0002(9) -0.0168(10)
C15 0.0364(12) 0.081(2) 0.0711(18) 0.0340(16) -0.0087(11) -0.0212(13)
C16 0.0412(13) 0.079(2) 0.0686(18) 0.0316(16) -0.0030(12) -0.0256(13)
O1W 0.101(4) 0.312(10) 0.073(3) -0.080(5) -0.005(3) 0.037(5)
N1A 0.054(3) 0.066(2) 0.050(2) -0.0170(17) -0.002(2) 0.0014(17)
N1B 0.058(6) 0.084(6) 0.071(6) -0.024(5) -0.012(5) 0.006(5)
C1A 0.052(2) 0.065(2) 0.093(3) -0.021(2) -0.011(2) -0.0027(18)
C1B 0.067(6) 0.082(7) 0.093(7) -0.022(6) 0.009(6) 0.007(5)
C2A 0.120(6) 0.065(2) 0.068(4) -0.012(2) -0.013(4) -0.005(3)
C2B 0.095(9) 0.099(8) 0.106(10) -0.017(7) -0.008(7) 0.031(7)

loop_
_atom_type_symbol
_atom_type_description
_atom_type_scat_dispersion_real
_atom_type_scat_dispersion_imag
_atom_type_scat_source
C C 0.0181 0.0091 'International Tables Vol C Tables 4.2.6.8 and 6.1.1.4'
H H 0.0000 0.0000 'International Tables Vol C Tables 4.2.6.8 and 6.1.1.4'
N N 0.0311 0.0180 'International Tables Vol C Tables 4.2.6.8 and 6.1.1.4'
O O 0.0492 0.0322 'International Tables Vol C Tables 4.2.6.8 and 6.1.1.4'
Zn Zn -1.5491 0.6778 'International Tables Vol C Tables 4.2.6.8 and 6.1.1.4'

loop_
_exptl_crystal_face_index_h
_exptl_crystal_face_index_k
_exptl_crystal_face_index_l
_exptl_crystal_face_perp_dist
_exptl_oxdiff_crystal_face_indexfrac_h
_exptl_oxdiff_crystal_face_indexfrac_k
_exptl_oxdiff_crystal_face_indexfrac_l
_exptl_oxdiff_crystal_face_x
_exptl_oxdiff_crystal_face_y
_exptl_oxdiff_crystal_face_z
5 2 11 0.0892 5.2151 2.0019 10.5656 0.0945 -0.0733 0.9928
3 -1 11 0.0840 3.4285 -0.9779 11.3353 -0.2857 0.2182 0.9331
-2 -6 5 0.0894 -1.9187 -5.6017 5.4216 -0.7726 0.5920 0.2295
-6 -4 -8 0.0720 -5.7817 -4.1073 -8.1013 -0.3911 0.3006 -0.8699
0 4 -9 0.0879 -0.3556 4.1341 -8.8917 0.6412 -0.4909 -0.5898
6 5 5 0.0745 5.5304 5.4599 4.8196 0.6063 -0.4653 0.6449
21 1 2 0.0624 20.5994 0.7007 2.1447 -0.3742 -0.7866 0.4911
-21 0 1 0.0203 -21.4644 -0.3757 1.0649 0.4179 0.8779 -0.2338
9 -4 -8 0.1045 9.0139 -3.9931 -8.0136 -0.7047 -0.2742 -0.6471
-16 2 -6 0.0617 -15.9959 2.0009 -6.0036 0.6731 0.3286 -0.6496
-14 4 4 0.0633 -14.0095 3.9948 4.0095 0.8419 0.3661 0.2521
17 -3 -6 0.1021 17.0087 -2.9939 -6.0111 -0.7562 -0.5999 -0.3384
20 -2 3 0.0711 19.9979 -1.9989 2.9999 -0.7423 -0.5577 0.4644
21 0 -3 0.0820 20.9990 0.0035 -3.0051 -0.4469 -0.8830 0.0584
-21 -1 -1 0.0125 -20.9933 -1.0009 -1.0004 0.3337 0.8509 -0.4140
-21 1 1 0.0251 -20.9993 0.9971 1.0038 0.5992 0.7647 -0.1877
-11 2 10 0.0788 -11.0112 1.9927 10.0141 0.4575 0.5376 0.7154
7 4 -9 0.1035 6.9986 4.0037 -9.0069 0.4603 -0.7678 -0.4979

loop_
_geom_angle_atom_site_label_1
_geom_angle_atom_site_label_2
_geom_angle_atom_site_label_3
_geom_angle
_geom_angle_site_symmetry_1
_geom_angle_site_symmetry_3
O1 Zn1 O3 110.45(5) . .
O1 Zn1 O8 108.49(6) . 6_566
O5 Zn1 O1 99.47(6) . .
O5 Zn1 O3 132.67(6) . .
O5 Zn1 O8 104.32(6) . 6_566
O8 Zn1 O3 99.94(6) 6_566 .
O2 Zn2 O2 180.0 . 7_656
O2 Zn2 O3 90.92(5) 7_656 7_656
O2 Zn2 O3 89.08(5) . 7_656
O2 Zn2 O3 89.08(5) 7_656 .
O2 Zn2 O3 90.92(5) . .
O3 Zn2 O3 180.0 7_656 .
O7 Zn2 O2 94.06(5) 6_566 .
O7 Zn2 O2 85.94(5) 6_566 7_656
O7 Zn2 O2 85.94(5) 4_645 .
O7 Zn2 O2 94.06(5) 4_645 7_656
O7 Zn2 O3 89.16(5) 6_566 7_656
O7 Zn2 O3 89.16(5) 4_645 .
O7 Zn2 O3 90.84(5) 6_566 .
O7 Zn2 O3 90.84(5) 4_645 7_656
O7 Zn2 O7 180.00(6) 6_566 4_645
C1 O1 Zn1 124.19(12) . .
C1 O2 Zn2 134.39(12) . .
Zn1 O3 Zn2 101.31(5) . .
C9 O3 Zn1 105.82(12) . .
C9 O3 Zn2 122.63(11) . .
C13 O5 Zn1 109.46(14) . .
C8 O7 Zn2 135.53(12) . 4_655
C8 O8 Zn1 116.54(12) . 6_565
O1 C1 C2 116.15(16) . .
O2 C1 O1 126.33(17) . .
O2 C1 C2 117.52(16) . .
C3 C2 C1 120.53(16) . .
C3 C2 C7 119.46(17) . .
C7 C2 C1 120.00(17) . .
C2 C3 H3 119.8 . .
C4 C3 C2 120.32(18) . .
C4 C3 H3 119.8 . .
C3 C4 H4 120.0 . .
C3 C4 C5 120.06(19) . .
C5 C4 H4 120.0 . .
C4 C5 C8 120.20(17) . .
C6 C5 C4 119.83(17) . .
C6 C5 C8 119.96(16) . .
C5 C6 H6 120.0 . .
C7 C6 C5 119.99(17) . .
C7 C6 H6 120.0 . .
C2 C7 H7 119.8 . .
C6 C7 C2 120.33(18) . .
C6 C7 H7 119.8 . .
O7 C8 O8 125.71(17) . .
O7 C8 C5 117.61(16) . .
O8 C8 C5 116.69(15) . .
O3 C9 C10 116.69(17) . .
O4 C9 O3 121.88(18) . .
O4 C9 C10 121.36(17) . .
C11 C10 C9 120.62(17) . .
C11 C10 C12 120.05(18) . .
C12 C10 C9 119.31(18) . .
C10 C11 H11 119.9 . .
C10 C11 C12 120.10(17) . 7_646
C12 C11 H11 119.9 7_646 .
C10 C12 H12 120.1 . .
C11 C12 C10 119.85(19) 7_646 .
C11 C12 H12 120.1 7_646 .
O5 C13 C14 115.9(2) . .
O6 C13 O5 123.4(2) . .
O6 C13 C14 120.7(2) . .
C15 C14 C13 119.5(2) . .
C16 C14 C13 120.7(2) . .
C16 C14 C15 119.8(2) . .
C14 C15 H15 120.3 . .
C14 C15 C16 119.5(3) . 5_656
C16 C15 H15 120.3 5_656 .
C14 C16 C15 120.8(2) . 5_656
C14 C16 H16 119.6 . .
C15 C16 H16 119.6 5_656 .
H1WA O1W H1WB 109.4 . .
H1AA N1A H1AB 107.2 . .
C1A N1A H1AA 108.0 . .
C1A N1A H1AB 108.0 . .
C1A N1A C2A 117.4(6) . .
C2A N1A H1AA 108.0 . .
C2A N1A H1AB 108.0 . .
H1BA N1B H1BB 106.6 . .
C1B N1B H1BA 106.6 . .
C1B N1B H1BB 106.6 . .
C1B N1B C2B 122.9(16) . .
C2B N1B H1BA 106.6 . .
C2B N1B H1BB 106.6 . .
N1A C1A H1AC 109.5 . .
N1A C1A H1AD 109.5 . .
N1A C1A H1AE 109.5 . .
H1AC C1A H1AD 109.5 . .
H1AC C1A H1AE 109.5 . .
H1AD C1A H1AE 109.5 . .
N1B C1B H1BC 109.5 . .
N1B C1B H1BD 109.5 . .
N1B C1B H1BE 109.5 . .
H1BC C1B H1BD 109.5 . .
H1BC C1B H1BE 109.5 . .
H1BD C1B H1BE 109.5 . .
N1A C2A H2AA 109.5 . .
N1A C2A H2AB 109.5 . .
N1A C2A H2AC 109.5 . .
H2AA C2A H2AB 109.5 . .
H2AA C2A H2AC 109.5 . .
H2AB C2A H2AC 109.5 . .
N1B C2B H2BA 109.5 . .
N1B C2B H2BB 109.5 . .
N1B C2B H2BC 109.5 . .
H2BA C2B H2BB 109.5 . .
H2BA C2B H2BC 109.5 . .
H2BB C2B H2BC 109.5 . .

loop_
_geom_bond_atom_site_label_1
_geom_bond_atom_site_label_2
_geom_bond_distance
_geom_bond_site_symmetry_2
Zn1 O1 1.9567(13) .
Zn1 O3 1.9823(13) .
Zn1 O5 1.9521(14) .
Zn1 O8 1.9757(14) 6_566
Zn2 O2 2.0427(13) .
Zn2 O2 2.0427(13) 7_656
Zn2 O3 2.2118(12) .
Zn2 O3 2.2117(12) 7_656
Zn2 O7 2.0406(12) 6_566
Zn2 O7 2.0406(12) 4_645
O1 C1 1.269(2) .
O2 C1 1.249(2) .
O3 C9 1.306(2) .
O4 C9 1.238(3) .
O5 C13 1.272(3) .
O6 C13 1.248(3) .
O7 C8 1.251(2) .
O8 C8 1.268(2) .
C1 C2 1.497(2) .
C2 C3 1.391(3) .
C2 C7 1.397(3) .
C3 H3 0.9300 .
C3 C4 1.379(3) .
C4 H4 0.9300 .
C4 C5 1.396(3) .
C5 C6 1.390(3) .
C5 C8 1.498(2) .
C6 H6 0.9300 .
C6 C7 1.381(3) .
C7 H7 0.9300 .
C9 C10 1.496(2) .
C10 C11 1.387(3) .
C10 C12 1.397(3) .
C11 H11 0.9300 .
C11 C12 1.388(3) 7_646
C12 H12 0.9300 .
C13 C14 1.501(3) .
C14 C15 1.389(3) .
C14 C16 1.382(4) .
C15 H15 0.9300 .
C15 C16 1.398(3) 5_656
C16 H16 0.9300 .
O1W H1WA 0.8502 .
O1W H1WB 0.8510 .
N1A H1AA 0.8900 .
N1A H1AB 0.8900 .
N1A C1A 1.420(8) .
N1A C2A 1.498(8) .
N1B H1BA 0.8900 .
N1B H1BB 0.8900 .
N1B C1B 1.413(17) .
N1B C2B 1.454(15) .
C1A H1AC 0.9600 .
C1A H1AD 0.9600 .
C1A H1AE 0.9600 .
C1B H1BC 0.9600 .
C1B H1BD 0.9600 .
C1B H1BE 0.9600 .
C2A H2AA 0.9600 .
C2A H2AB 0.9600 .
C2A H2AC 0.9600 .
C2B H2BA 0.9600 .
C2B H2BB 0.9600 .
C2B H2BC 0.9600 .

loop_
_geom_torsion_atom_site_label_1
_geom_torsion_atom_site_label_2
_geom_torsion_atom_site_label_3
_geom_torsion_atom_site_label_4
_geom_torsion
_geom_torsion_site_symmetry_1
_geom_torsion_site_symmetry_4
Zn1 O1 C1 O2 -11.6(3) . .
Zn1 O1 C1 C2 168.01(12) . .
Zn1 O3 C9 O4 15.6(2) . .
Zn1 O3 C9 C10 -161.61(13) . .
Zn1 O5 C13 O6 -7.6(3) . .
Zn1 O5 C13 C14 172.59(18) . .
Zn1 O8 C8 O7 -6.2(3) 6_565 .
Zn1 O8 C8 C5 173.74(12) 6_565 .
Zn2 O2 C1 O1 -17.2(3) . .
Zn2 O2 C1 C2 163.22(12) . .
Zn2 O3 C9 O4 -99.4(2) . .
Zn2 O3 C9 C10 83.34(18) . .
Zn2 O7 C8 O8 48.6(3) 4_655 .
Zn2 O7 C8 C5 -131.36(15) 4_655 .
O1 C1 C2 C3 5.7(3) . .
O1 C1 C2 C7 -173.09(18) . .
O2 C1 C2 C3 -174.64(18) . .
O2 C1 C2 C7 6.5(3) . .
O3 C9 C10 C11 5.6(3) . .
O3 C9 C10 C12 -176.19(17) . .
O4 C9 C10 C11 -171.64(19) . .
O4 C9 C10 C12 6.6(3) . .
O5 C13 C14 C15 176.3(3) . .
O5 C13 C14 C16 -5.2(4) . .
O6 C13 C14 C15 -3.5(4) . .
O6 C13 C14 C16 175.0(3) . .
C1 C2 C3 C4 -179.0(2) . .
C1 C2 C7 C6 178.73(18) . .
C2 C3 C4 C5 0.0(4) . .
C3 C2 C7 C6 -0.1(3) . .
C3 C4 C5 C6 0.5(3) . .
C3 C4 C5 C8 -178.2(2) . .
C4 C5 C6 C7 -0.8(3) . .
C4 C5 C8 O7 -169.52(18) . .
C4 C5 C8 O8 10.5(3) . .
C5 C6 C7 C2 0.6(3) . .
C6 C5 C8 O7 11.8(3) . .
C6 C5 C8 O8 -168.15(18) . .
C7 C2 C3 C4 -0.2(3) . .
C8 C5 C6 C7 177.92(18) . .
C9 C10 C11 C12 178.20(18) . 7_646
C9 C10 C12 C11 -178.23(18) . 7_646
C11 C10 C12 C11 0.0(3) . 7_646
C12 C10 C11 C12 0.0(3) . 7_646
C13 C14 C15 C16 178.6(3) . 5_656
C13 C14 C16 C15 -178.6(3) . 5_656
C15 C14 C16 C15 -0.1(6) . 5_656
C16 C14 C15 C16 0.1(6) . 5_656

loop_
_smtbx_masks_void_nr
_smtbx_masks_void_average_x
_smtbx_masks_void_average_y
_smtbx_masks_void_average_z
_smtbx_masks_void_volume
_smtbx_masks_void_count_electrons
_smtbx_masks_void_content
1 0.000 0.083 -0.015 1128.0 304.3 'DMF, water'
2 0.500 -0.305 -0.084 1128.0 304.3 'DMF, water'
